data_1566632
loop_
_publ_author_name
'Fang, Lingyi'
'Zhang, Yuyan'
'Ren, Ming'
'Xie, Xinrui'
'Li, Tianyu'
'Yuan, Yi'
'Zhang, Jing'
'Wang, Peng'

_publ_section_title
;
 A triple helicene based molecular semiconductor characteristic of a fully
 fused conjugated backbone for perovskite solar cells
;
_journal_issue 4
_journal_name_full 'Energy &amp; Environmental Science'
_journal_page_first 1630
_journal_page_last 1637
_journal_paper_doi 10.1039/D1EE02843J
_journal_volume 15
_journal_year 2022
_chemical_formula_moiety 'C78 H78 N6 O3'
_chemical_formula_sum 'C78 H78 N6 O3'
_chemical_formula_weight 1147.46
_chemical_name_systematic TBPC-611
_space_group_crystal_system triclinic
_space_group_IT_number 2
_space_group_name_Hall '-P 1'
_space_group_name_H-M_alt 'P -1'
_atom_sites_solution_hydrogens geom
_atom_sites_solution_primary dual
_audit_creation_date 2020-09-20
_audit_creation_method
;
Olex2 1.2
(compiled 2018.05.29 svn.r3508 for OlexSys, GUI svn.r5506)
;
_audit_update_record
;
2021-01-13 deposited with the CCDC.	2022-02-28 downloaded from the CCDC.
;
_cell_angle_alpha 79.038(2)
_cell_angle_beta 72.546(2)
_cell_angle_gamma 68.828(2)
_cell_formula_units_Z 2
_cell_length_a 14.2538(6)
_cell_length_b 17.1903(7)
_cell_length_c 17.3592(7)
_cell_measurement_reflns_used 9217
_cell_measurement_temperature 150(2)
_cell_measurement_theta_max 48.455
_cell_measurement_theta_min 2.408
_cell_volume 3767.7(3)
_computing_cell_refinement 'SAINT V8.40A (?, 2016)'
_computing_data_reduction 'SAINT V8.40A (?, 2016)'
_computing_molecular_graphics 'Olex2 (Dolomanov et al., 2009)'
_computing_publication_material 'Olex2 (Dolomanov et al., 2009)'
_computing_structure_refinement 'ShelXL (Sheldrick, 2015)'
_computing_structure_solution 'ShelXT (Sheldrick, 2015)'
_diffrn_ambient_temperature 150.0
_diffrn_measured_fraction_theta_full 0.993
_diffrn_measured_fraction_theta_max 0.980
_diffrn_measurement_device_type 'BRUKER D8 VENTURE PHOTON III'
_diffrn_radiation_type GaK\a
_diffrn_radiation_wavelength 1.34138
_diffrn_reflns_av_R_equivalents 0.0512
_diffrn_reflns_av_unetI/netI 0.0610
_diffrn_reflns_Laue_measured_fraction_full 0.993
_diffrn_reflns_Laue_measured_fraction_max 0.980
_diffrn_reflns_limit_h_max 17
_diffrn_reflns_limit_h_min -17
_diffrn_reflns_limit_k_max 21
_diffrn_reflns_limit_k_min -21
_diffrn_reflns_limit_l_max 21
_diffrn_reflns_limit_l_min -21
_diffrn_reflns_number 60426
_diffrn_reflns_point_group_measured_fraction_full 0.993
_diffrn_reflns_point_group_measured_fraction_max 0.980
_diffrn_reflns_theta_full 53.594
_diffrn_reflns_theta_max 57.368
_diffrn_reflns_theta_min 2.331
_diffrn_source 'Iiquid target Source'
_exptl_absorpt_coefficient_mu 0.308
_exptl_absorpt_correction_T_max 0.7512
_exptl_absorpt_correction_T_min 0.6318
_exptl_absorpt_correction_type multi-scan
_exptl_absorpt_process_details
;
SADABS-2016/2 (Bruker,2016/2) was used for absorption correction.
wR2(int) was 0.1062 before and 0.0600 after correction.
The Ratio of minimum to maximum transmission is 0.8411.
The \l/2 correction factor is Not present.
;
_exptl_crystal_colour yellow
_exptl_crystal_colour_primary yellow
_exptl_crystal_density_diffrn 1.011
_exptl_crystal_description block
_exptl_crystal_F_000 1224
_exptl_crystal_size_max 0.2
_exptl_crystal_size_mid 0.18
_exptl_crystal_size_min 0.06
_refine_diff_density_max 0.667
_refine_diff_density_min -0.533
_refine_diff_density_rms 0.057
_refine_ls_extinction_method none
_refine_ls_goodness_of_fit_ref 1.130
_refine_ls_hydrogen_treatment constr
_refine_ls_matrix_type full
_refine_ls_number_parameters 868
_refine_ls_number_reflns 15322
_refine_ls_number_restraints 199
_refine_ls_restrained_S_all 1.224
_refine_ls_R_factor_all 0.1545
_refine_ls_R_factor_gt 0.0949
_refine_ls_shift/su_max 0.090
_refine_ls_shift/su_mean 0.005
_refine_ls_structure_factor_coef Fsqd
_refine_ls_weighting_details 'w=1/[\s^2^(Fo^2^)+(0.2000P)^2^] where P=(Fo^2^+2Fc^2^)/3'
_refine_ls_weighting_scheme calc
_refine_ls_wR_factor_gt 0.2951
_refine_ls_wR_factor_ref 0.3382
_reflns_Friedel_coverage 0.000
_reflns_number_gt 7777
_reflns_number_total 15322
_reflns_threshold_expression 'I > 2\s(I)'
_cod_data_source_file d1ee02843j2.cif
_cod_data_source_block b20090302b0087_0m_sq
_cod_depositor_comments 'Adding full bibliography for 1566632.cif.'
_cod_database_code 1566632
_shelx_shelxl_version_number 2018/3
_shelx_space_group_comment
;
The symmetry employed for this shelxl refinement is uniquely defined
by the following loop, which should always be used as a source of
symmetry information in preference to the above space-group names.
They are only intended as comments.
;
_shelx_estimated_absorpt_t_max 0.982
_shelx_estimated_absorpt_t_min 0.941
_olex2_refinement_description
;
1. Fixed Uiso
 At 1.2 times of:
  All C(H) groups, All C(H,H) groups, All C(H,H,H,H) groups
 At 1.5 times of:
  All C(H,H,H) groups, All C(H,H,H,H,H,H) groups
2. Restrained distances
 C71-C72
 1.53 with sigma of 0.02
 C72-C73
 1.53 with sigma of 0.02
 C73-C74
 1.53 with sigma of 0.02
 C74-C75
 1.53 with sigma of 0.02
 C71-C72A
 1.53 with sigma of 0.02
 C72A-C73A
 1.53 with sigma of 0.02
 C73A-C74A
 1.53 with sigma of 0.02
 C74A-C75A
 1.53 with sigma of 0.02
 C63-C64
 1.53 with sigma of 0.02
 C63-C64A
 1.53 with sigma of 0.02
 C64A-C65A
 1.53 with sigma of 0.02
 C65A-C66A
 1.53 with sigma of 0.02
 C66A-C67A
 1.53 with sigma of 0.02
 C75-C76
 1.53 with sigma of 0.02
 C67A-C68A
 1.53 with sigma of 0.02
 C63-N4 = C63-H63A = C63-H63B = C63-C64
 1.53 with sigma of 0.02
 C64-C65
 1.53 with sigma of 0.02
 C65-C66
 1.53 with sigma of 0.01
 C71-C73
 2.5 with sigma of 0.04
 C72-C74
 2.5 with sigma of 0.04
 C73-C75
 2.5 with sigma of 0.04
 C71-C73A
 2.5 with sigma of 0.04
 C72A-C74A
 2.5 with sigma of 0.04
 C73A-C75A
 2.5 with sigma of 0.04
 C63-C65A
 2.5 with sigma of 0.04
 C64A-C66A
 2.5 with sigma of 0.04
 C65A-C67A
 2.5 with sigma of 0.04
 C74-C76
 2.5 with sigma of 0.04
 C74A-C76
 2.5 with sigma of 0.04
 C66A-C68A
 2.5 with sigma of 0.04
3. Rigid bond restraints
 C36, C37, C38
 with sigma for 1-2 distances of 0.001 and sigma for 1-3 distances of 0.001
 C43, C44
 with sigma for 1-2 distances of 0.001 and sigma for 1-3 distances of 0.001
4. Uiso/Uaniso restraints and constraints
C63 \\sim C64A \\sim C65A \\sim C66A \\sim C67A: within 1.7A with sigma of
0.001 and sigma for terminal atoms of 0.002
C71 \\sim C76 \\sim C72 \\sim C73 \\sim C74 \\sim C75 \\sim C72A \\sim C73A
\\sim C74A \\sim C75A: within 1.7A with sigma of 0.02 and sigma for terminal
atoms of 0.04
C63 \\sim C64 \\sim C65 \\sim C66 \\sim C67 \\sim C68: within 1.7A with sigma
of 0.02 and sigma for terminal atoms of 0.04
C63 \\sim C64A \\sim C65A \\sim C66A \\sim C67A \\sim C68A: within 1.7A with
sigma of 0.02 and sigma for terminal atoms of 0.04
Uanis(C68) = Uanis(C68A)
5. Others
 Sof(H71C)=Sof(H71D)=Sof(H76D)=Sof(H76E)=Sof(H76F)=Sof(C72A)=Sof(H72C)=
 Sof(H72D)=Sof(C73A)=Sof(H73C)=Sof(H73D)=Sof(C74A)=Sof(H74C)=Sof(H74D)=
 Sof(C75A)=Sof(H75C)=Sof(H75D)=1-FVAR(1)
 Sof(H71A)=Sof(H71B)=Sof(H76A)=Sof(H76B)=Sof(H76C)=Sof(C72)=Sof(H72A)=
 Sof(H72B)=Sof(C73)=Sof(H73A)=Sof(H73B)=Sof(C74)=Sof(H74A)=Sof(H74B)=Sof(C75)=
 Sof(H75A)=Sof(H75B)=FVAR(1)
 Sof(H63C)=Sof(H63D)=Sof(C64A)=Sof(H64C)=Sof(H64D)=Sof(C65A)=Sof(H65C)=
 Sof(H65D)=Sof(C66A)=Sof(H66C)=Sof(H66D)=Sof(C67A)=Sof(H67C)=Sof(H67D)=
 Sof(C68A)=Sof(H68D)=Sof(H68E)=Sof(H68F)=1-FVAR(2)
 Sof(H63A)=Sof(H63B)=Sof(C64)=Sof(H64A)=Sof(H64B)=Sof(C65)=Sof(H65A)=Sof(H65B)=
 Sof(C66)=Sof(H66A)=Sof(H66B)=Sof(C67)=Sof(H67A)=Sof(H67B)=Sof(C68)=Sof(H68A)=
 Sof(H68B)=Sof(H68C)=FVAR(2)
6.a Secondary CH2 refined with riding coordinates:
 C57(H57A,H57B), C58(H58A,H58B), C59(H59A,H59B), C60(H60A,H60B), C61(H61A,
 H61B), C63(H63A,H63B), C63(H63C,H63D), C71(H71A,H71B), C71(H71C,H71D),
 C64(H64A,H64B), C65(H65A,H65B), C66(H66A,H66B), C67(H67A,H67B), C72(H72A,H72B),
  C73(H73A,H73B), C74(H74A,H74B), C75(H75A,H75B), C64A(H64C,H64D), C65A(H65C,
 H65D), C66A(H66C,H66D), C67A(H67C,H67D), C72A(H72C,H72D), C73A(H73C,H73D),
 C74A(H74C,H74D), C75A(H75C,H75D)
6.b Me refined with riding coordinates:
 C76(H76A,H76B,H76C), C76(H76D,H76E,H76F), C68(H68A,H68B,H68C), C68A(H68D,H68E,
 H68F)
6.c Aromatic/amide H refined with riding coordinates:
 C1(H1), C3(H3), C4(H4), C11(H11), C12(H12), C13(H13), C14(H14), C29(H29),
 C30(H30), C31(H31), C32(H32), C35(H35), C37(H37), C38(H38), C43(H43), C44(H44),
  C45(H45), C46(H46), C51(H51), C52(H52), C54(H54)
6.d Idealised Me refined as rotating group:
 C55(H55A,H55B,H55C), C56(H56A,H56B,H56C), C62(H62A,H62B,H62C), C69(H69A,H69B,
 H69C), C70(H70A,H70B,H70C), C77(H77A,H77B,H77C), C78(H78A,H78B,H78C)
;
_olex2_submission_special_instructions 'No special instructions were received'

loop_
_space_group_symop_operation_xyz
'x, y, z'
'-x, -y, -z'

loop_
_atom_site_label
_atom_site_type_symbol
_atom_site_fract_x
_atom_site_fract_y
_atom_site_fract_z
_atom_site_U_iso_or_equiv
_atom_site_adp_type
_atom_site_occupancy
_atom_site_site_symmetry_order
_atom_site_calc_flag
_atom_site_refinement_flags_posn
_atom_site_refinement_flags_adp
_atom_site_refinement_flags_occupancy
_atom_site_disorder_assembly
_atom_site_disorder_group
O1 O 0.01397(15) 0.90667(15) 1.06832(13) 0.0805(6) Uani 1 1 d . . . . .
O2 O 0.5418(3) 0.6661(2) 0.23841(16) 0.1362(12) Uani 1 1 d . . . . .
O3 O 1.14531(19) 0.7214(2) 0.76042(19) 0.1262(11) Uani 1 1 d . . . . .
N1 N 0.40877(17) 0.87719(15) 1.07507(14) 0.0617(6) Uani 1 1 d . . . . .
N2 N 0.40255(16) 0.80976(14) 0.82053(13) 0.0601(6) Uani 1 1 d . . . . .
N3 N 0.2077(3) 0.8259(2) 0.47209(19) 0.0996(10) Uani 1 1 d . . . . .
N4 N 0.5332(2) 0.76727(16) 0.53520(15) 0.0737(7) Uani 1 1 d D . . . .
N5 N 0.76898(18) 0.72967(16) 0.69882(16) 0.0707(7) Uani 1 1 d . . . . .
N6 N 1.0887(2) 0.62165(19) 0.50053(18) 0.0863(8) Uani 1 1 d . . . . .
C1 C 0.1997(2) 0.87598(18) 1.00140(18) 0.0620(7) Uani 1 1 d . . . . .
H1 H 0.190848 0.869415 0.951158 0.074 Uiso 1 1 calc R . . . .
C2 C 0.1152(2) 0.89487(19) 1.06781(19) 0.0670(8) Uani 1 1 d . . . . .
C3 C 0.1267(2) 0.9058(2) 1.14154(19) 0.0704(8) Uani 1 1 d . . . . .
H3 H 0.067670 0.917755 1.186575 0.084 Uiso 1 1 calc R . . . .
C4 C 0.2227(2) 0.8994(2) 1.15028(18) 0.0701(8) Uani 1 1 d . . . . .
H4 H 0.230789 0.907324 1.200295 0.084 Uiso 1 1 calc R . . . .
C5 C 0.3069(2) 0.88078(18) 1.08262(17) 0.0609(7) Uani 1 1 d . . . . .
C6 C 0.2977(2) 0.86669(17) 1.00891(17) 0.0577(7) Uani 1 1 d . . . . .
C7 C 0.4018(2) 0.84852(17) 0.95485(17) 0.0581(7) Uani 1 1 d . . . . .
C8 C 0.4654(2) 0.86154(17) 0.99647(17) 0.0589(7) Uani 1 1 d . . . . .
C9 C 0.5669(2) 0.86635(17) 0.95734(18) 0.0616(7) Uani 1 1 d . . . . .
C10 C 0.6094(2) 0.84480(17) 0.87482(18) 0.0616(7) Uani 1 1 d . . . . .
C11 C 0.7026(2) 0.86085(18) 0.83139(19) 0.0666(8) Uani 1 1 d . . . . .
H11 H 0.730659 0.849324 0.776188 0.080 Uiso 1 1 calc R . . . .
C12 C 0.7540(2) 0.89266(19) 0.8665(2) 0.0729(9) Uani 1 1 d . . . . .
H12 H 0.817336 0.901578 0.835833 0.087 Uiso 1 1 calc R . . . .
C13 C 0.7138(2) 0.9117(2) 0.9462(2) 0.0726(8) Uani 1 1 d . . . . .
H13 H 0.749888 0.933408 0.970227 0.087 Uiso 1 1 calc R . . . .
C14 C 0.6223(2) 0.89941(19) 0.9908(2) 0.0710(8) Uani 1 1 d . . . . .
H14 H 0.595341 0.913355 1.045288 0.085 Uiso 1 1 calc R . . . .
C15 C 0.5524(2) 0.81621(17) 0.83824(17) 0.0593(7) Uani 1 1 d . . . . .
C16 C 0.4490(2) 0.82341(17) 0.87546(17) 0.0592(7) Uani 1 1 d . . . . .
C17 C 0.4788(2) 0.79584(18) 0.74645(18) 0.0617(7) Uani 1 1 d . . . . .
C18 C 0.5756(2) 0.78974(18) 0.75757(18) 0.0633(7) Uani 1 1 d . . . . .
C19 C 0.6647(2) 0.75643(19) 0.69621(19) 0.0674(8) Uani 1 1 d . . . . .
C20 C 0.6583(2) 0.74086(19) 0.62173(19) 0.0700(8) Uani 1 1 d . . . . .
C21 C 0.5591(2) 0.76430(19) 0.60791(18) 0.0676(8) Uani 1 1 d . . . . .
C22 C 0.4677(2) 0.79115(18) 0.66968(18) 0.0654(8) Uani 1 1 d . . . . .
C23 C 0.3821(2) 0.81252(19) 0.63190(18) 0.0661(8) Uani 1 1 d . . . . .
C24 C 0.4240(3) 0.79266(19) 0.55383(19) 0.0701(8) Uani 1 1 d . . . . .
C25 C 0.3623(3) 0.7973(2) 0.5014(2) 0.0805(9) Uani 1 1 d . . . . .
C26 C 0.2557(3) 0.8325(2) 0.5291(2) 0.0912(11) Uani 1 1 d . . . . .
C27 C 0.2058(3) 0.8689(2) 0.6054(2) 0.0873(10) Uani 1 1 d . . . . .
C28 C 0.2709(3) 0.8580(2) 0.6583(2) 0.0760(9) Uani 1 1 d . . . . .
C29 C 0.2270(2) 0.8987(2) 0.7294(2) 0.0788(9) Uani 1 1 d . . . . .
H29 H 0.269977 0.893386 0.763985 0.095 Uiso 1 1 calc R . . . .
C30 C 0.1233(3) 0.9464(3) 0.7511(3) 0.1090(14) Uani 1 1 d . . . . .
H30 H 0.095699 0.973975 0.799453 0.131 Uiso 1 1 calc R . . . .
C31 C 0.0593(4) 0.9537(3) 0.7006(3) 0.1347(19) Uani 1 1 d . . . . .
H31 H -0.013171 0.982770 0.716497 0.162 Uiso 1 1 calc R . . . .
C32 C 0.1025(3) 0.9184(3) 0.6281(3) 0.1264(18) Uani 1 1 d . . . . .
H32 H 0.059845 0.928304 0.592030 0.152 Uiso 1 1 calc R . . . .
C33 C 0.2850(4) 0.7872(2) 0.4075(2) 0.0970(12) Uani 1 1 d . . . . .
C34 C 0.3822(3) 0.7676(2) 0.4231(2) 0.0873(10) Uani 1 1 d . . . . .
C35 C 0.4714(4) 0.7241(2) 0.3687(2) 0.0928(11) Uani 1 1 d . . . . .
H35 H 0.537580 0.707769 0.379728 0.111 Uiso 1 1 calc R . . . .
C36 C 0.4620(4) 0.7050(3) 0.2983(2) 0.1079(11) Uani 1 1 d . U . . .
C37 C 0.3619(4) 0.7261(3) 0.2846(3) 0.1140(12) Uani 1 1 d . U . . .
H37 H 0.356460 0.711178 0.236558 0.137 Uiso 1 1 calc R . . . .
C38 C 0.2751(4) 0.7666(3) 0.3374(2) 0.1074(11) Uani 1 1 d . U . . .
H38 H 0.208738 0.780694 0.327189 0.129 Uiso 1 1 calc R . . . .
C39 C 0.8280(2) 0.6984(2) 0.6243(2) 0.0790(9) Uani 1 1 d . . . . .
C40 C 0.7654(2) 0.6992(2) 0.5766(2) 0.0755(9) Uani 1 1 d . . . . .
C41 C 0.8095(3) 0.6530(2) 0.5070(2) 0.0781(9) Uani 1 1 d . . . . .
C42 C 0.9218(3) 0.6198(2) 0.4775(2) 0.0815(10) Uani 1 1 d . . . . .
C43 C 0.9618(3) 0.5695(2) 0.4120(2) 0.0905(10) Uani 1 1 d . U . . .
H43 H 1.035015 0.548272 0.391215 0.109 Uiso 1 1 calc R . . . .
C44 C 0.9007(3) 0.5503(2) 0.3778(2) 0.0971(11) Uani 1 1 d . U . . .
H44 H 0.931078 0.517094 0.333173 0.117 Uiso 1 1 calc R . . . .
C45 C 0.7937(3) 0.5789(2) 0.4075(2) 0.0887(10) Uani 1 1 d . . . . .
H45 H 0.750946 0.564096 0.384053 0.106 Uiso 1 1 calc R . . . .
C46 C 0.7495(3) 0.6284(2) 0.4704(2) 0.0846(10) Uani 1 1 d . . . . .
H46 H 0.675991 0.646955 0.490194 0.102 Uiso 1 1 calc R . . . .
C47 C 0.9822(3) 0.6372(2) 0.5203(2) 0.0795(9) Uani 1 1 d . . . . .
C48 C 0.9391(3) 0.6710(2) 0.5967(2) 0.0818(10) Uani 1 1 d . . . . .
C49 C 1.0223(3) 0.6761(2) 0.6227(2) 0.0865(10) Uani 1 1 d . . . . .
C50 C 1.1142(3) 0.6431(2) 0.5635(2) 0.0870(10) Uani 1 1 d . . . . .
C51 C 1.2109(3) 0.6366(2) 0.5694(3) 0.0921(11) Uani 1 1 d . . . . .
H51 H 1.271526 0.614599 0.527967 0.110 Uiso 1 1 calc R . . . .
C52 C 1.2168(3) 0.6627(3) 0.6367(3) 0.1035(13) Uani 1 1 d . . . . .
H52 H 1.282891 0.657430 0.642857 0.124 Uiso 1 1 calc R . . . .
C53 C 1.1269(3) 0.6972(3) 0.6969(3) 0.1022(13) Uani 1 1 d . . . . .
C54 C 1.0303(3) 0.7055(3) 0.6893(2) 0.0949(12) Uani 1 1 d . . . . .
H54 H 0.969447 0.731029 0.729081 0.114 Uiso 1 1 calc R . . . .
C55 C -0.0024(3) 0.8867(3) 0.9996(2) 0.0893(10) Uani 1 1 d . . . . .
H55A H 0.017575 0.924408 0.952510 0.134 Uiso 1 1 calc GR . . . .
H55B H -0.075995 0.893204 1.009046 0.134 Uiso 1 1 calc GR . . . .
H55C H 0.039984 0.828670 0.989281 0.134 Uiso 1 1 calc GR . . . .
C56 C 0.4432(2) 0.8877(2) 1.14139(19) 0.0778(9) Uani 1 1 d . . . . .
H56A H 0.446695 0.944478 1.135486 0.117 Uiso 1 1 calc GR . . . .
H56B H 0.512239 0.846792 1.140940 0.117 Uiso 1 1 calc GR . . . .
H56C H 0.394043 0.878894 1.192811 0.117 Uiso 1 1 calc GR . . . .
C57 C 0.3414(2) 0.75076(18) 0.84489(18) 0.0633(7) Uani 1 1 d . . . . .
H57A H 0.321718 0.744221 0.797037 0.076 Uiso 1 1 calc R . . . .
H57B H 0.276596 0.775252 0.886096 0.076 Uiso 1 1 calc R . . . .
C58 C 0.3999(2) 0.6654(2) 0.8790(2) 0.0735(8) Uani 1 1 d . . . . .
H58A H 0.468896 0.644079 0.840990 0.088 Uiso 1 1 calc R . . . .
H58B H 0.411235 0.670883 0.931012 0.088 Uiso 1 1 calc R . . . .
C59 C 0.3431(2) 0.6029(2) 0.8932(2) 0.0741(8) Uani 1 1 d . . . . .
H59A H 0.329003 0.599549 0.841626 0.089 Uiso 1 1 calc R . . . .
H59B H 0.275300 0.623372 0.932871 0.089 Uiso 1 1 calc R . . . .
C60 C 0.4026(3) 0.5152(2) 0.9244(2) 0.0842(9) Uani 1 1 d . . . . .
H60A H 0.417469 0.518541 0.975599 0.101 Uiso 1 1 calc R . . . .
H60B H 0.470087 0.494340 0.884363 0.101 Uiso 1 1 calc R . . . .
C61 C 0.3440(3) 0.4522(2) 0.9396(2) 0.0977(11) Uani 1 1 d . . . . .
H61A H 0.277327 0.472173 0.980639 0.117 Uiso 1 1 calc R . . . .
H61B H 0.327636 0.449724 0.888689 0.117 Uiso 1 1 calc R . . . .
C62 C 0.4050(4) 0.3647(2) 0.9686(2) 0.1085(13) Uani 1 1 d . . . . .
H62A H 0.470373 0.343935 0.927587 0.163 Uiso 1 1 calc GR . . . .
H62B H 0.363971 0.327333 0.977369 0.163 Uiso 1 1 calc GR . . . .
H62C H 0.420220 0.366456 1.019572 0.163 Uiso 1 1 calc GR . . . .
C63 C 0.5877(3) 0.8099(2) 0.46117(19) 0.0831(9) Uani 1 1 d D U . . .
H63A H 0.583538 0.790404 0.412518 0.100 Uiso 0.830(4) 1 calc DR . P A 1
H63B H 0.662056 0.792590 0.460603 0.100 Uiso 0.830(4) 1 calc DR . P A 1
H63C H 0.552556 0.822529 0.416787 0.100 Uiso 0.170(4) 1 calc R . P A 2
H63D H 0.661319 0.775541 0.441718 0.100 Uiso 0.170(4) 1 calc R . P A 2
C69 C 0.0985(4) 0.8437(3) 0.4795(3) 0.1214(15) Uani 1 1 d . . . . .
H69A H 0.066128 0.822186 0.533536 0.182 Uiso 1 1 calc GR . . . .
H69B H 0.090377 0.816493 0.438216 0.182 Uiso 1 1 calc GR . . . .
H69C H 0.064729 0.904337 0.471766 0.182 Uiso 1 1 calc GR . . . .
C70 C 0.6444(5) 0.6491(6) 0.2473(4) 0.215(4) Uani 1 1 d . . . . .
H70A H 0.695580 0.614249 0.204998 0.322 Uiso 1 1 calc GR . . . .
H70B H 0.649703 0.619370 0.300766 0.322 Uiso 1 1 calc GR . . . .
H70C H 0.658133 0.701955 0.242340 0.322 Uiso 1 1 calc GR . . . .
C71 C 0.7968(2) 0.6777(2) 0.7709(2) 0.0816(9) Uani 1 1 d D U . . .
H71A H 0.768870 0.712872 0.816857 0.098 Uiso 0.699(6) 1 calc R . P B 1
H71B H 0.873442 0.656283 0.760833 0.098 Uiso 0.699(6) 1 calc R . P B 1
H71C H 0.727856 0.684808 0.809680 0.098 Uiso 0.301(6) 1 calc R . P B 2
H71D H 0.827737 0.711031 0.790151 0.098 Uiso 0.301(6) 1 calc R . P B 2
C76 C 0.7545(5) 0.3289(3) 0.8762(4) 0.162(2) Uani 1 1 d D U . . .
H76A H 0.787039 0.290241 0.917199 0.243 Uiso 0.699(6) 1 calc R . P B 1
H76B H 0.678668 0.346084 0.896784 0.243 Uiso 0.699(6) 1 calc R . P B 1
H76C H 0.775152 0.300872 0.826648 0.243 Uiso 0.699(6) 1 calc R . P B 1
H76D H 0.705318 0.303090 0.871952 0.243 Uiso 0.301(6) 1 calc R . P B 2
H76E H 0.825752 0.292449 0.855535 0.243 Uiso 0.301(6) 1 calc R . P B 2
H76F H 0.743540 0.336654 0.933051 0.243 Uiso 0.301(6) 1 calc R . P B 2
C77 C 1.1655(3) 0.5903(3) 0.4267(2) 0.0960(11) Uani 1 1 d . . . . .
H77A H 1.176463 0.530682 0.426728 0.144 Uiso 1 1 calc GR . . . .
H77B H 1.231277 0.597881 0.424355 0.144 Uiso 1 1 calc GR . . . .
H77C H 1.140376 0.621437 0.379350 0.144 Uiso 1 1 calc GR . . . .
C78 C 1.0569(4) 0.7567(5) 0.8244(4) 0.179(3) Uani 1 1 d . . . . .
H78A H 1.004306 0.801365 0.801237 0.269 Uiso 1 1 calc GR . . . .
H78B H 1.078295 0.779805 0.861167 0.269 Uiso 1 1 calc GR . . . .
H78C H 1.027477 0.712941 0.854521 0.269 Uiso 1 1 calc GR . . . .
C64 C 0.5438(5) 0.9047(3) 0.4555(3) 0.114(2) Uani 0.830(4) 1 d D U P A 1
H64A H 0.568049 0.925921 0.492635 0.137 Uiso 0.830(4) 1 calc R . P A 1
H64B H 0.466967 0.922345 0.472857 0.137 Uiso 0.830(4) 1 calc R . P A 1
C65 C 0.5798(9) 0.9449(6) 0.3641(5) 0.186(4) Uani 0.830(4) 1 d D U P A 1
H65A H 0.656571 0.928898 0.349419 0.223 Uiso 0.830(4) 1 calc R . P A 1
H65B H 0.552011 1.006639 0.364514 0.223 Uiso 0.830(4) 1 calc R . P A 1
C66 C 0.5451(4) 0.9196(4) 0.2885(3) 0.1121(19) Uani 0.830(4) 1 d D U P A 1
H66A H 0.579249 0.860162 0.277052 0.135 Uiso 0.830(4) 1 calc R . P A 1
H66B H 0.468933 0.936235 0.296274 0.135 Uiso 0.830(4) 1 calc R . P A 1
C67 C 0.5972(5) 0.9822(3) 0.2249(3) 0.1041(15) Uani 0.830(4) 1 d . U P A 1
H67A H 0.547106 1.015543 0.192356 0.125 Uiso 0.830(4) 1 calc R . P A 1
H67B H 0.602585 1.021798 0.256737 0.125 Uiso 0.830(4) 1 calc R . P A 1
C68 C 0.7060(3) 0.9495(2) 0.1635(2) 0.0734(11) Uani 0.830(4) 1 d . U P A 1
H68A H 0.724414 0.997099 0.129931 0.110 Uiso 0.830(4) 1 calc R . P A 1
H68B H 0.758778 0.918564 0.193524 0.110 Uiso 0.830(4) 1 calc R . P A 1
H68C H 0.702884 0.912262 0.128662 0.110 Uiso 0.830(4) 1 calc R . P A 1
C72 C 0.7565(5) 0.6049(4) 0.7943(5) 0.112(2) Uani 0.699(6) 1 d D U P B 1
H72A H 0.773994 0.580305 0.846662 0.135 Uiso 0.699(6) 1 calc R . P B 1
H72B H 0.680016 0.631396 0.808009 0.135 Uiso 0.699(6) 1 calc R . P B 1
C73 C 0.7716(6) 0.5431(5) 0.7596(6) 0.141(3) Uani 0.699(6) 1 d D U P B 1
H73A H 0.847545 0.522187 0.735728 0.169 Uiso 0.699(6) 1 calc R . P B 1
H73B H 0.739557 0.565969 0.713264 0.169 Uiso 0.699(6) 1 calc R . P B 1
C74 C 0.7418(8) 0.4675(5) 0.7944(6) 0.167(3) Uani 0.699(6) 1 d D U P B 1
H74A H 0.665766 0.486239 0.818476 0.201 Uiso 0.699(6) 1 calc R . P B 1
H74B H 0.755027 0.434756 0.748910 0.201 Uiso 0.699(6) 1 calc R . P B 1
C75 C 0.7912(10) 0.4096(7) 0.8563(8) 0.188(4) Uani 0.699(6) 1 d D U P B 1
H75A H 0.771080 0.437947 0.906199 0.225 Uiso 0.699(6) 1 calc R . P B 1
H75B H 0.867828 0.392612 0.835871 0.225 Uiso 0.699(6) 1 calc R . P B 1
C64A C 0.5778(17) 0.8932(12) 0.4947(11) 0.0779(12) Uani 0.170(4) 1 d D U P A 2
H64C H 0.507065 0.934111 0.498445 0.094 Uiso 0.170(4) 1 calc R . P A 2
H64D H 0.590841 0.880512 0.549332 0.094 Uiso 0.170(4) 1 calc R . P A 2
C65A C 0.6609(13) 0.9300(11) 0.4336(9) 0.0728(13) Uani 0.170(4) 1 d D U P A 2
H65C H 0.667933 0.978477 0.451639 0.087 Uiso 0.170(4) 1 calc R . P A 2
H65D H 0.729554 0.887676 0.414393 0.087 Uiso 0.170(4) 1 calc R . P A 2
C66A C 0.592(2) 0.9530(19) 0.3777(11) 0.0684(14) Uani 0.170(4) 1 d D U P A 2
H66C H 0.525827 0.945171 0.412207 0.082 Uiso 0.170(4) 1 calc R . P A 2
H66D H 0.575936 1.014279 0.364565 0.082 Uiso 0.170(4) 1 calc R . P A 2
C67A C 0.6071(17) 0.9203(12) 0.2992(9) 0.0664(16) Uani 0.170(4) 1 d D U P A 2
H67C H 0.645906 0.859457 0.302156 0.080 Uiso 0.170(4) 1 calc R . P A 2
H67D H 0.538495 0.928067 0.290787 0.080 Uiso 0.170(4) 1 calc R . P A 2
C68A C 0.6649(18) 0.9631(12) 0.2292(10) 0.0734(11) Uani 0.170(4) 1 d D U P A 2
H68D H 0.673354 0.939919 0.179281 0.110 Uiso 0.170(4) 1 calc R . P A 2
H68E H 0.626130 1.023217 0.225405 0.110 Uiso 0.170(4) 1 calc R . P A 2
H68F H 0.733513 0.954625 0.236771 0.110 Uiso 0.170(4) 1 calc R . P A 2
C72A C 0.8581(13) 0.5890(8) 0.7954(12) 0.158(6) Uani 0.301(6) 1 d D U P B 2
H72C H 0.909729 0.564937 0.746201 0.189 Uiso 0.301(6) 1 calc R . P B 2
H72D H 0.897488 0.591682 0.832592 0.189 Uiso 0.301(6) 1 calc R . P B 2
C73A C 0.8047(12) 0.5343(7) 0.8321(11) 0.110(4) Uani 0.301(6) 1 d D U P B 2
H73C H 0.736839 0.563681 0.818861 0.131 Uiso 0.301(6) 1 calc R . P B 2
H73D H 0.791106 0.541345 0.890166 0.131 Uiso 0.301(6) 1 calc R . P B 2
C74A C 0.8129(19) 0.4488(11) 0.8352(17) 0.168(6) Uani 0.301(6) 1 d D U P B 2
H74C H 0.829629 0.423170 0.887578 0.202 Uiso 0.301(6) 1 calc R . P B 2
H74D H 0.876812 0.425097 0.792822 0.202 Uiso 0.301(6) 1 calc R . P B 2
C75A C 0.738(2) 0.4109(16) 0.8279(19) 0.188(7) Uani 0.301(6) 1 d D U P B 2
H75C H 0.665580 0.447974 0.848133 0.226 Uiso 0.301(6) 1 calc R . P B 2
H75D H 0.748057 0.403626 0.770366 0.226 Uiso 0.301(6) 1 calc R . P B 2

loop_
_atom_site_aniso_label
_atom_site_aniso_U_11
_atom_site_aniso_U_22
_atom_site_aniso_U_33
_atom_site_aniso_U_23
_atom_site_aniso_U_13
_atom_site_aniso_U_12
O1 0.0470(11) 0.1048(17) 0.0893(15) -0.0222(13) -0.0129(10) -0.0211(11)
O2 0.175(3) 0.177(3) 0.0777(18) -0.0477(19) -0.0034(19) -0.086(3)
O3 0.0743(16) 0.179(3) 0.145(2) -0.080(2) 0.0148(16) -0.0665(18)
N1 0.0529(13) 0.0673(15) 0.0693(15) -0.0135(12) -0.0150(11) -0.0216(11)
N2 0.0498(12) 0.0637(15) 0.0702(15) -0.0154(11) -0.0097(11) -0.0224(11)
N3 0.113(3) 0.091(2) 0.094(2) -0.0191(17) -0.054(2) -0.0049(18)
N4 0.0829(19) 0.0727(17) 0.0696(16) -0.0155(13) -0.0065(13) -0.0358(14)
N5 0.0520(14) 0.0780(18) 0.0826(17) -0.0261(14) 0.0012(12) -0.0270(13)
N6 0.0641(17) 0.0865(19) 0.098(2) -0.0330(16) 0.0145(14) -0.0282(14)
C1 0.0492(16) 0.0624(18) 0.0729(18) -0.0120(14) -0.0129(13) -0.0157(13)
C2 0.0512(17) 0.0674(19) 0.080(2) -0.0083(15) -0.0153(15) -0.0164(14)
C3 0.0576(18) 0.077(2) 0.0710(19) -0.0128(15) -0.0070(14) -0.0204(15)
C4 0.0637(19) 0.078(2) 0.0670(18) -0.0118(15) -0.0131(15) -0.0217(15)
C5 0.0484(15) 0.0584(17) 0.0733(18) -0.0060(14) -0.0151(14) -0.0146(12)
C6 0.0493(16) 0.0561(16) 0.0680(17) -0.0131(13) -0.0109(13) -0.0171(12)
C7 0.0470(15) 0.0529(16) 0.0720(18) -0.0062(13) -0.0137(13) -0.0143(12)
C8 0.0506(15) 0.0561(16) 0.0716(18) -0.0103(13) -0.0161(14) -0.0162(13)
C9 0.0494(15) 0.0554(17) 0.0803(19) -0.0081(14) -0.0172(14) -0.0159(13)
C10 0.0497(15) 0.0540(17) 0.083(2) -0.0143(14) -0.0137(14) -0.0169(13)
C11 0.0522(16) 0.0651(19) 0.0825(19) -0.0139(15) -0.0076(14) -0.0232(14)
C12 0.0507(16) 0.070(2) 0.100(2) -0.0163(17) -0.0125(16) -0.0230(15)
C13 0.0557(17) 0.073(2) 0.097(2) -0.0212(17) -0.0193(16) -0.0238(15)
C14 0.0596(18) 0.070(2) 0.088(2) -0.0141(16) -0.0220(16) -0.0209(15)
C15 0.0478(15) 0.0583(17) 0.0729(18) -0.0133(14) -0.0089(13) -0.0201(13)
C16 0.0503(15) 0.0587(17) 0.0704(17) -0.0119(14) -0.0151(13) -0.0170(13)
C17 0.0544(16) 0.0585(17) 0.0756(19) -0.0209(14) -0.0089(14) -0.0210(13)
C18 0.0527(16) 0.0634(18) 0.0749(18) -0.0193(15) -0.0070(14) -0.0212(13)
C19 0.0586(18) 0.0677(19) 0.079(2) -0.0197(15) -0.0047(15) -0.0272(15)
C20 0.0654(19) 0.068(2) 0.080(2) -0.0216(16) -0.0020(15) -0.0303(15)
C21 0.072(2) 0.0643(19) 0.0690(19) -0.0160(15) -0.0052(15) -0.0307(15)
C22 0.0648(18) 0.0601(18) 0.0728(19) -0.0142(14) -0.0104(15) -0.0237(14)
C23 0.0670(19) 0.0654(19) 0.0692(19) -0.0095(15) -0.0175(15) -0.0234(15)
C24 0.081(2) 0.0585(19) 0.072(2) -0.0097(15) -0.0211(17) -0.0213(16)
C25 0.101(3) 0.0584(19) 0.077(2) -0.0093(16) -0.0248(19) -0.0158(18)
C26 0.114(3) 0.074(2) 0.085(2) -0.0080(19) -0.052(2) -0.007(2)
C27 0.083(2) 0.083(2) 0.091(2) -0.0265(19) -0.0385(19) 0.0015(19)
C28 0.077(2) 0.066(2) 0.081(2) -0.0121(16) -0.0302(17) -0.0085(16)
C29 0.068(2) 0.074(2) 0.086(2) -0.0216(18) -0.0250(17) -0.0021(16)
C30 0.085(3) 0.114(3) 0.117(3) -0.044(3) -0.052(2) 0.019(2)
C31 0.108(3) 0.139(4) 0.142(4) -0.070(3) -0.067(3) 0.033(3)
C32 0.106(3) 0.135(4) 0.129(3) -0.054(3) -0.074(3) 0.030(3)
C33 0.142(4) 0.082(3) 0.076(2) -0.0054(19) -0.048(2) -0.031(2)
C34 0.118(3) 0.074(2) 0.074(2) -0.0001(18) -0.035(2) -0.031(2)
C35 0.134(3) 0.091(3) 0.064(2) -0.0138(19) -0.021(2) -0.048(2)
C36 0.151(3) 0.107(3) 0.076(2) -0.019(2) -0.012(2) -0.063(3)
C37 0.174(3) 0.104(3) 0.080(2) -0.0114(19) -0.043(2) -0.055(3)
C38 0.150(3) 0.101(3) 0.087(3) -0.0010(19) -0.051(2) -0.047(2)
C39 0.067(2) 0.077(2) 0.092(2) -0.0303(18) 0.0073(18) -0.0318(17)
C40 0.0645(19) 0.080(2) 0.085(2) -0.0265(17) 0.0053(16) -0.0366(17)
C41 0.075(2) 0.074(2) 0.084(2) -0.0243(17) 0.0023(17) -0.0329(17)
C42 0.072(2) 0.083(2) 0.085(2) -0.0266(18) 0.0115(17) -0.0357(18)
C43 0.083(2) 0.086(2) 0.093(2) -0.032(2) 0.0082(17) -0.0293(19)
C44 0.102(3) 0.096(3) 0.091(2) -0.038(2) 0.0083(19) -0.041(2)
C45 0.091(3) 0.090(2) 0.091(2) -0.032(2) -0.003(2) -0.040(2)
C46 0.082(2) 0.076(2) 0.092(2) -0.0243(19) 0.0029(18) -0.0343(18)
C47 0.067(2) 0.075(2) 0.091(2) -0.0264(18) 0.0089(17) -0.0301(17)
C48 0.065(2) 0.084(2) 0.095(2) -0.0306(19) 0.0097(17) -0.0354(17)
C49 0.065(2) 0.092(3) 0.102(2) -0.036(2) 0.0077(18) -0.0357(18)
C50 0.066(2) 0.089(2) 0.103(3) -0.033(2) 0.0110(18) -0.0360(18)
C51 0.062(2) 0.089(3) 0.118(3) -0.031(2) 0.0109(19) -0.0320(18)
C52 0.063(2) 0.117(3) 0.134(3) -0.040(3) 0.003(2) -0.042(2)
C53 0.073(2) 0.125(3) 0.123(3) -0.055(3) 0.007(2) -0.053(2)
C54 0.063(2) 0.111(3) 0.117(3) -0.053(2) 0.0119(19) -0.042(2)
C55 0.0589(19) 0.113(3) 0.103(3) -0.026(2) -0.0212(18) -0.0280(19)
C56 0.0654(19) 0.100(3) 0.077(2) -0.0158(18) -0.0237(16) -0.0282(17)
C57 0.0470(15) 0.0692(19) 0.0774(18) -0.0156(15) -0.0105(13) -0.0232(14)
C58 0.0630(18) 0.079(2) 0.084(2) -0.0014(16) -0.0221(15) -0.0296(16)
C59 0.077(2) 0.073(2) 0.085(2) -0.0079(16) -0.0267(16) -0.0329(17)
C60 0.087(2) 0.075(2) 0.096(2) 0.0034(18) -0.0314(19) -0.0322(19)
C61 0.122(3) 0.079(3) 0.106(3) -0.003(2) -0.046(2) -0.039(2)
C62 0.144(4) 0.079(3) 0.106(3) 0.011(2) -0.044(3) -0.040(2)
C63 0.101(2) 0.078(2) 0.0696(18) -0.0123(15) -0.0026(16) -0.0417(18)
C69 0.131(4) 0.108(3) 0.127(3) -0.021(3) -0.077(3) 0.000(3)
C70 0.142(5) 0.404(13) 0.140(5) -0.150(7) 0.026(4) -0.126(7)
C71 0.0587(18) 0.077(2) 0.107(3) -0.014(2) -0.0037(17) -0.0309(16)
C76 0.208(6) 0.105(4) 0.196(5) 0.029(4) -0.068(4) -0.085(4)
C77 0.073(2) 0.100(3) 0.100(3) -0.035(2) 0.0130(19) -0.027(2)
C78 0.102(3) 0.309(8) 0.174(5) -0.151(6) 0.037(3) -0.115(5)
C64 0.177(5) 0.062(3) 0.075(3) -0.010(2) 0.019(3) -0.046(3)
C65 0.226(8) 0.098(5) 0.206(8) -0.002(6) 0.006(7) -0.074(5)
C66 0.117(4) 0.129(4) 0.069(3) 0.049(3) -0.031(3) -0.038(3)
C67 0.125(4) 0.089(3) 0.115(4) 0.008(3) -0.048(3) -0.049(3)
C68 0.082(3) 0.063(2) 0.067(2) -0.0238(18) -0.0110(19) -0.0116(19)
C72 0.105(4) 0.072(4) 0.184(6) 0.003(4) -0.059(4) -0.045(3)
C73 0.112(5) 0.122(6) 0.176(7) -0.008(5) -0.026(5) -0.035(4)
C74 0.172(7) 0.114(6) 0.202(8) 0.023(5) -0.012(6) -0.076(5)
C75 0.209(9) 0.144(7) 0.224(9) 0.003(7) -0.051(7) -0.087(7)
C64A 0.099(2) 0.077(2) 0.066(2) -0.0149(18) -0.0062(18) -0.045(2)
C65A 0.096(3) 0.075(2) 0.062(2) -0.018(2) -0.010(2) -0.048(2)
C66A 0.095(3) 0.073(3) 0.059(2) -0.021(2) -0.013(2) -0.050(2)
C67A 0.094(3) 0.073(3) 0.057(3) -0.022(2) -0.015(2) -0.051(2)
C68A 0.082(3) 0.063(2) 0.067(2) -0.0238(18) -0.0110(19) -0.0116(19)
C72A 0.134(10) 0.118(9) 0.154(10) -0.009(8) -0.009(9) 0.014(8)
C73A 0.120(8) 0.061(6) 0.137(8) 0.002(6) -0.016(7) -0.037(6)
C74A 0.180(10) 0.117(9) 0.203(11) 0.038(9) -0.044(9) -0.073(9)
C75A 0.200(11) 0.134(9) 0.222(11) 0.047(9) -0.057(10) -0.072(9)

loop_
_atom_type_symbol
_atom_type_description
_atom_type_scat_dispersion_real
_atom_type_scat_dispersion_imag
_atom_type_scat_source
C C 0.0148 0.0070 'International Tables Vol C Tables 4.2.6.8 and 6.1.1.4'
H H 0.0000 0.0000 'International Tables Vol C Tables 4.2.6.8 and 6.1.1.4'
N N 0.0253 0.0136 'International Tables Vol C Tables 4.2.6.8 and 6.1.1.4'
O O 0.0412 0.0250 'International Tables Vol C Tables 4.2.6.8 and 6.1.1.4'

loop_
_geom_angle_atom_site_label_1
_geom_angle_atom_site_label_2
_geom_angle_atom_site_label_3
_geom_angle
_geom_angle_site_symmetry_1
_geom_angle_site_symmetry_3
_geom_angle_publ_flag
C2 O1 C55 117.2(2) . . ?
C36 O2 C70 116.3(4) . . ?
C53 O3 C78 117.2(3) . . ?
C5 N1 C56 123.0(2) . . ?
C8 N1 C5 108.3(2) . . ?
C8 N1 C56 128.7(2) . . ?
C16 N2 C17 106.8(2) . . ?
C16 N2 C57 120.3(2) . . ?
C17 N2 C57 114.4(2) . . ?
C26 N3 C69 128.8(4) . . ?
C33 N3 C26 108.0(3) . . ?
C33 N3 C69 122.7(3) . . ?
C21 N4 C24 106.2(2) . . ?
C21 N4 C63 116.8(3) . . ?
C24 N4 C63 117.7(3) . . ?
C19 N5 C71 117.8(2) . . ?
C39 N5 C19 106.5(3) . . ?
C39 N5 C71 116.1(3) . . ?
C47 N6 C50 108.9(3) . . ?
C47 N6 C77 128.1(3) . . ?
C50 N6 C77 123.0(3) . . ?
C2 C1 H1 120.3 . . ?
C2 C1 C6 119.3(3) . . ?
C6 C1 H1 120.3 . . ?
O1 C2 C1 125.2(3) . . ?
O1 C2 C3 113.8(3) . . ?
C1 C2 C3 121.0(3) . . ?
C2 C3 H3 119.5 . . ?
C4 C3 C2 121.1(3) . . ?
C4 C3 H3 119.5 . . ?
C3 C4 H4 121.4 . . ?
C3 C4 C5 117.2(3) . . ?
C5 C4 H4 121.4 . . ?
N1 C5 C6 109.8(2) . . ?
C4 C5 N1 127.5(3) . . ?
C4 C5 C6 122.6(3) . . ?
C1 C6 C5 118.7(2) . . ?
C1 C6 C7 135.4(3) . . ?
C5 C6 C7 105.8(2) . . ?
C8 C7 C6 106.9(2) . . ?
C8 C7 C16 117.3(2) . . ?
C16 C7 C6 135.8(3) . . ?
N1 C8 C7 108.7(2) . . ?
N1 C8 C9 128.0(3) . . ?
C7 C8 C9 122.9(3) . . ?
C8 C9 C10 116.8(2) . . ?
C14 C9 C8 124.4(3) . . ?
C14 C9 C10 118.5(3) . . ?
C11 C10 C9 117.4(3) . . ?
C11 C10 C15 122.7(3) . . ?
C15 C10 C9 119.6(2) . . ?
C10 C11 H11 119.0 . . ?
C12 C11 C10 122.1(3) . . ?
C12 C11 H11 119.0 . . ?
C11 C12 H12 119.9 . . ?
C11 C12 C13 120.3(3) . . ?
C13 C12 H12 119.9 . . ?
C12 C13 H13 119.9 . . ?
C14 C13 C12 120.3(3) . . ?
C14 C13 H13 119.9 . . ?
C9 C14 H14 119.3 . . ?
C13 C14 C9 121.5(3) . . ?
C13 C14 H14 119.3 . . ?
C10 C15 C18 131.8(2) . . ?
C16 C15 C10 120.4(3) . . ?
C16 C15 C18 107.1(2) . . ?
N2 C16 C7 128.4(2) . . ?
C15 C16 N2 110.0(2) . . ?
C15 C16 C7 121.4(2) . . ?
N2 C17 C18 109.5(2) . . ?
N2 C17 C22 129.0(3) . . ?
C22 C17 C18 121.4(3) . . ?
C17 C18 C15 105.6(2) . . ?
C19 C18 C15 137.0(3) . . ?
C19 C18 C17 117.2(3) . . ?
N5 C19 C18 128.2(3) . . ?
N5 C19 C20 109.8(3) . . ?
C18 C19 C20 121.9(3) . . ?
C19 C20 C21 117.9(3) . . ?
C19 C20 C40 106.5(3) . . ?
C21 C20 C40 135.6(3) . . ?
N4 C21 C20 128.5(3) . . ?
N4 C21 C22 109.6(3) . . ?
C22 C21 C20 122.0(3) . . ?
C17 C22 C23 136.5(3) . . ?
C21 C22 C17 117.4(3) . . ?
C21 C22 C23 105.9(3) . . ?
C22 C23 C28 132.7(3) . . ?
C24 C23 C22 107.3(3) . . ?
C24 C23 C28 119.3(3) . . ?
N4 C24 C25 126.8(3) . . ?
C23 C24 N4 110.6(3) . . ?
C23 C24 C25 122.6(3) . . ?
C24 C25 C34 135.3(4) . . ?
C26 C25 C24 117.4(3) . . ?
C26 C25 C34 107.1(3) . . ?
N3 C26 C27 127.4(4) . . ?
C25 C26 N3 109.2(3) . . ?
C25 C26 C27 123.4(3) . . ?
C28 C27 C26 116.7(3) . . ?
C32 C27 C26 124.8(3) . . ?
C32 C27 C28 118.2(3) . . ?
C27 C28 C23 119.0(3) . . ?
C29 C28 C23 122.5(3) . . ?
C29 C28 C27 118.2(3) . . ?
C28 C29 H29 118.9 . . ?
C30 C29 C28 122.2(3) . . ?
C30 C29 H29 118.9 . . ?
C29 C30 H30 120.5 . . ?
C29 C30 C31 119.1(4) . . ?
C31 C30 H30 120.5 . . ?
C30 C31 H31 120.3 . . ?
C32 C31 C30 119.4(4) . . ?
C32 C31 H31 120.3 . . ?
C27 C32 H32 118.7 . . ?
C31 C32 C27 122.6(4) . . ?
C31 C32 H32 118.7 . . ?
N3 C33 C34 109.3(3) . . ?
N3 C33 C38 128.9(4) . . ?
C38 C33 C34 121.8(4) . . ?
C33 C34 C25 106.4(4) . . ?
C35 C34 C25 133.9(4) . . ?
C35 C34 C33 119.7(4) . . ?
C34 C35 H35 120.7 . . ?
C36 C35 C34 118.7(4) . . ?
C36 C35 H35 120.7 . . ?
O2 C36 C35 125.4(5) . . ?
O2 C36 C37 114.7(4) . . ?
C35 C36 C37 119.9(4) . . ?
C36 C37 H37 119.0 . . ?
C38 C37 C36 122.0(4) . . ?
C38 C37 H37 119.0 . . ?
C33 C38 H38 121.0 . . ?
C37 C38 C33 118.0(5) . . ?
C37 C38 H38 121.0 . . ?
N5 C39 C48 126.4(3) . . ?
C40 C39 N5 111.5(3) . . ?
C40 C39 C48 122.1(3) . . ?
C39 C40 C20 105.5(3) . . ?
C39 C40 C41 119.7(3) . . ?
C41 C40 C20 133.9(3) . . ?
C40 C41 C42 119.5(3) . . ?
C46 C41 C40 123.0(3) . . ?
C46 C41 C42 117.0(3) . . ?
C43 C42 C41 117.4(3) . . ?
C43 C42 C47 125.6(3) . . ?
C47 C42 C41 116.9(3) . . ?
C42 C43 H43 118.6 . . ?
C44 C43 C42 122.9(3) . . ?
C44 C43 H43 118.6 . . ?
C43 C44 H44 119.9 . . ?
C43 C44 C45 120.1(3) . . ?
C45 C44 H44 119.9 . . ?
C44 C45 H45 119.9 . . ?
C46 C45 C44 120.2(4) . . ?
C46 C45 H45 119.9 . . ?
C41 C46 H46 118.9 . . ?
C45 C46 C41 122.2(3) . . ?
C45 C46 H46 118.9 . . ?
N6 C47 C42 129.0(3) . . ?
N6 C47 C48 107.8(3) . . ?
C48 C47 C42 123.1(3) . . ?
C47 C48 C39 116.2(3) . . ?
C47 C48 C49 107.6(3) . . ?
C49 C48 C39 135.8(3) . . ?
C50 C49 C48 107.0(3) . . ?
C54 C49 C48 135.2(3) . . ?
C54 C49 C50 117.8(3) . . ?
N6 C50 C49 108.7(3) . . ?
C51 C50 N6 128.2(3) . . ?
C51 C50 C49 123.1(4) . . ?
C50 C51 H51 121.1 . . ?
C52 C51 C50 117.9(3) . . ?
C52 C51 H51 121.1 . . ?
C51 C52 H52 119.5 . . ?
C51 C52 C53 121.1(4) . . ?
C53 C52 H52 119.5 . . ?
O3 C53 C52 114.3(3) . . ?
O3 C53 C54 125.1(3) . . ?
C54 C53 C52 120.6(4) . . ?
C49 C54 H54 120.2 . . ?
C53 C54 C49 119.5(3) . . ?
C53 C54 H54 120.2 . . ?
O1 C55 H55A 109.5 . . ?
O1 C55 H55B 109.5 . . ?
O1 C55 H55C 109.5 . . ?
H55A C55 H55B 109.5 . . ?
H55A C55 H55C 109.5 . . ?
H55B C55 H55C 109.5 . . ?
N1 C56 H56A 109.5 . . ?
N1 C56 H56B 109.5 . . ?
N1 C56 H56C 109.5 . . ?
H56A C56 H56B 109.5 . . ?
H56A C56 H56C 109.5 . . ?
H56B C56 H56C 109.5 . . ?
N2 C57 H57A 108.9 . . ?
N2 C57 H57B 108.9 . . ?
N2 C57 C58 113.2(2) . . ?
H57A C57 H57B 107.7 . . ?
C58 C57 H57A 108.9 . . ?
C58 C57 H57B 108.9 . . ?
C57 C58 H58A 109.0 . . ?
C57 C58 H58B 109.0 . . ?
H58A C58 H58B 107.8 . . ?
C59 C58 C57 112.8(2) . . ?
C59 C58 H58A 109.0 . . ?
C59 C58 H58B 109.0 . . ?
C58 C59 H59A 108.8 . . ?
C58 C59 H59B 108.8 . . ?
C58 C59 C60 113.8(3) . . ?
H59A C59 H59B 107.7 . . ?
C60 C59 H59A 108.8 . . ?
C60 C59 H59B 108.8 . . ?
C59 C60 H60A 108.9 . . ?
C59 C60 H60B 108.9 . . ?
C59 C60 C61 113.5(3) . . ?
H60A C60 H60B 107.7 . . ?
C61 C60 H60A 108.9 . . ?
C61 C60 H60B 108.9 . . ?
C60 C61 H61A 109.0 . . ?
C60 C61 H61B 109.0 . . ?
H61A C61 H61B 107.8 . . ?
C62 C61 C60 113.0(3) . . ?
C62 C61 H61A 109.0 . . ?
C62 C61 H61B 109.0 . . ?
C61 C62 H62A 109.5 . . ?
C61 C62 H62B 109.5 . . ?
C61 C62 H62C 109.5 . . ?
H62A C62 H62B 109.5 . . ?
H62A C62 H62C 109.5 . . ?
H62B C62 H62C 109.5 . . ?
N4 C63 H63A 108.7 . . ?
N4 C63 H63B 108.7 . . ?
N4 C63 H63C 111.5 . . ?
N4 C63 H63D 111.5 . . ?
N4 C63 C64 114.2(3) . . ?
N4 C63 C64A 101.5(7) . . ?
H63A C63 H63B 107.6 . . ?
H63C C63 H63D 109.3 . . ?
C64 C63 H63A 108.7 . . ?
C64 C63 H63B 108.7 . . ?
C64A C63 H63C 111.5 . . ?
C64A C63 H63D 111.5 . . ?
N3 C69 H69A 109.5 . . ?
N3 C69 H69B 109.5 . . ?
N3 C69 H69C 109.5 . . ?
H69A C69 H69B 109.5 . . ?
H69A C69 H69C 109.5 . . ?
H69B C69 H69C 109.5 . . ?
O2 C70 H70A 109.5 . . ?
O2 C70 H70B 109.5 . . ?
O2 C70 H70C 109.5 . . ?
H70A C70 H70B 109.5 . . ?
H70A C70 H70C 109.5 . . ?
H70B C70 H70C 109.5 . . ?
N5 C71 H71A 108.9 . . ?
N5 C71 H71B 108.9 . . ?
N5 C71 H71C 102.1 . . ?
N5 C71 H71D 102.1 . . ?
N5 C71 C72 113.5(4) . . ?
N5 C71 C72A 139.7(8) . . ?
H71A C71 H71B 107.7 . . ?
H71C C71 H71D 104.8 . . ?
C72 C71 H71A 108.9 . . ?
C72 C71 H71B 108.9 . . ?
C72A C71 H71C 102.1 . . ?
C72A C71 H71D 102.1 . . ?
H76A C76 H76B 109.5 . . ?
H76A C76 H76C 109.5 . . ?
H76B C76 H76C 109.5 . . ?
H76D C76 H76E 109.5 . . ?
H76D C76 H76F 109.5 . . ?
H76E C76 H76F 109.5 . . ?
C75 C76 H76A 109.5 . . ?
C75 C76 H76B 109.5 . . ?
C75 C76 H76C 109.5 . . ?
C75A C76 H76D 109.5 . . ?
C75A C76 H76E 109.4 . . ?
C75A C76 H76F 109.5 . . ?
N6 C77 H77A 109.5 . . ?
N6 C77 H77B 109.5 . . ?
N6 C77 H77C 109.5 . . ?
H77A C77 H77B 109.5 . . ?
H77A C77 H77C 109.5 . . ?
H77B C77 H77C 109.5 . . ?
O3 C78 H78A 109.5 . . ?
O3 C78 H78B 109.5 . . ?
O3 C78 H78C 109.5 . . ?
H78A C78 H78B 109.5 . . ?
H78A C78 H78C 109.5 . . ?
H78B C78 H78C 109.5 . . ?
C63 C64 H64A 109.4 . . ?
C63 C64 H64B 109.4 . . ?
C63 C64 C65 111.2(5) . . ?
H64A C64 H64B 108.0 . . ?
C65 C64 H64A 109.4 . . ?
C65 C64 H64B 109.4 . . ?
C64 C65 H65A 107.7 . . ?
C64 C65 H65B 107.7 . . ?
C64 C65 C66 118.5(6) . . ?
H65A C65 H65B 107.1 . . ?
C66 C65 H65A 107.7 . . ?
C66 C65 H65B 107.7 . . ?
C65 C66 H66A 113.6 . . ?
C65 C66 H66B 113.7 . . ?
H66A C66 H66B 110.9 . . ?
C67 C66 C65 89.9(5) . . ?
C67 C66 H66A 113.6 . . ?
C67 C66 H66B 113.7 . . ?
C66 C67 H67A 106.9 . . ?
C66 C67 H67B 106.9 . . ?
H67A C67 H67B 106.7 . . ?
C68 C67 C66 121.8(4) . . ?
C68 C67 H67A 106.9 . . ?
C68 C67 H67B 106.9 . . ?
C67 C68 H68A 109.5 . . ?
C67 C68 H68B 109.5 . . ?
C67 C68 H68C 109.5 . . ?
H68A C68 H68B 109.5 . . ?
H68A C68 H68C 109.5 . . ?
H68B C68 H68C 109.5 . . ?
C71 C72 H72A 103.9 . . ?
C71 C72 H72B 103.9 . . ?
H72A C72 H72B 105.4 . . ?
C73 C72 C71 133.3(7) . . ?
C73 C72 H72A 103.9 . . ?
C73 C72 H72B 103.9 . . ?
C72 C73 H73A 105.3 . . ?
C72 C73 H73B 105.3 . . ?
C72 C73 C74 128.1(9) . . ?
H73A C73 H73B 106.0 . . ?
C74 C73 H73A 105.3 . . ?
C74 C73 H73B 105.3 . . ?
C73 C74 H74A 107.4 . . ?
C73 C74 H74B 107.4 . . ?
H74A C74 H74B 107.0 . . ?
C75 C74 C73 119.6(10) . . ?
C75 C74 H74A 107.4 . . ?
C75 C74 H74B 107.4 . . ?
C76 C75 H75A 109.9 . . ?
C76 C75 H75B 109.9 . . ?
C74 C75 C76 109.1(9) . . ?
C74 C75 H75A 109.9 . . ?
C74 C75 H75B 109.9 . . ?
H75A C75 H75B 108.3 . . ?
C63 C64A H64C 110.3 . . ?
C63 C64A H64D 110.3 . . ?
H64C C64A H64D 108.5 . . ?
C65A C64A C63 107.1(11) . . ?
C65A C64A H64C 110.3 . . ?
C65A C64A H64D 110.3 . . ?
C64A C65A H65C 114.4 . . ?
C64A C65A H65D 114.4 . . ?
H65C C65A H65D 111.5 . . ?
C66A C65A C64A 85.7(14) . . ?
C66A C65A H65C 114.4 . . ?
C66A C65A H65D 114.4 . . ?
C65A C66A H66C 104.6 . . ?
C65A C66A H66D 104.6 . . ?
H66C C66A H66D 105.7 . . ?
C67A C66A C65A 131(2) . . ?
C67A C66A H66C 104.6 . . ?
C67A C66A H66D 104.6 . . ?
C66A C67A H67C 109.2 . . ?
C66A C67A H67D 109.1 . . ?
H67C C67A H67D 107.9 . . ?
C68A C67A C66A 112.1(16) . . ?
C68A C67A H67C 109.2 . . ?
C68A C67A H67D 109.2 . . ?
C67A C68A H68D 109.5 . . ?
C67A C68A H68E 109.5 . . ?
C67A C68A H68F 109.4 . . ?
H68D C68A H68E 109.5 . . ?
H68D C68A H68F 109.5 . . ?
H68E C68A H68F 109.5 . . ?
C71 C72A H72C 107.8 . . ?
C71 C72A H72D 107.8 . . ?
H72C C72A H72D 107.1 . . ?
C73A C72A C71 118.0(13) . . ?
C73A C72A H72C 107.8 . . ?
C73A C72A H72D 107.8 . . ?
C72A C73A H73C 101.8 . . ?
C72A C73A H73D 101.8 . . ?
C72A C73A C74A 141.1(16) . . ?
H73C C73A H73D 104.7 . . ?
C74A C73A H73C 101.8 . . ?
C74A C73A H73D 101.7 . . ?
C73A C74A H74C 104.7 . . ?
C73A C74A H74D 104.6 . . ?
C73A C74A C75A 131(2) . . ?
H74C C74A H74D 105.7 . . ?
C75A C74A H74C 104.7 . . ?
C75A C74A H74D 104.6 . . ?
C76 C75A C74A 108.5(19) . . ?
C76 C75A H75C 109.9 . . ?
C76 C75A H75D 110.0 . . ?
C74A C75A H75C 109.9 . . ?
C74A C75A H75D 110.1 . . ?
H75C C75A H75D 108.4 . . ?

loop_
_geom_bond_atom_site_label_1
_geom_bond_atom_site_label_2
_geom_bond_distance
_geom_bond_site_symmetry_2
_geom_bond_publ_flag
O1 C2 1.380(3) . ?
O1 C55 1.405(4) . ?
O2 C36 1.352(5) . ?
O2 C70 1.435(7) . ?
O3 C53 1.373(5) . ?
O3 C78 1.433(5) . ?
N1 C5 1.397(3) . ?
N1 C8 1.381(3) . ?
N1 C56 1.442(4) . ?
N2 C16 1.407(3) . ?
N2 C17 1.408(3) . ?
N2 C57 1.490(3) . ?
N3 C26 1.402(4) . ?
N3 C33 1.388(5) . ?
N3 C69 1.444(5) . ?
N4 C21 1.405(4) . ?
N4 C24 1.407(4) . ?
N4 C63 1.498(4) . ?
N5 C19 1.401(4) . ?
N5 C39 1.397(4) . ?
N5 C71 1.462(4) . ?
N6 C47 1.387(4) . ?
N6 C50 1.396(5) . ?
N6 C77 1.458(4) . ?
C1 H1 0.9500 . ?
C1 C2 1.383(4) . ?
C1 C6 1.391(4) . ?
C2 C3 1.392(4) . ?
C3 H3 0.9500 . ?
C3 C4 1.385(4) . ?
C4 H4 0.9500 . ?
C4 C5 1.394(4) . ?
C5 C6 1.398(4) . ?
C6 C7 1.456(4) . ?
C7 C8 1.413(4) . ?
C7 C16 1.414(4) . ?
C8 C9 1.426(4) . ?
C9 C10 1.441(4) . ?
C9 C14 1.417(4) . ?
C10 C11 1.412(4) . ?
C10 C15 1.423(4) . ?
C11 H11 0.9500 . ?
C11 C12 1.375(4) . ?
C12 H12 0.9500 . ?
C12 C13 1.383(4) . ?
C13 H13 0.9500 . ?
C13 C14 1.370(4) . ?
C14 H14 0.9500 . ?
C15 C16 1.389(4) . ?
C15 C18 1.461(4) . ?
C17 C18 1.413(4) . ?
C17 C22 1.409(4) . ?
C18 C19 1.404(4) . ?
C19 C20 1.404(4) . ?
C20 C21 1.405(4) . ?
C20 C40 1.472(4) . ?
C21 C22 1.406(4) . ?
C22 C23 1.455(4) . ?
C23 C24 1.361(4) . ?
C23 C28 1.463(4) . ?
C24 C25 1.417(5) . ?
C25 C26 1.384(5) . ?
C25 C34 1.456(5) . ?
C26 C27 1.442(5) . ?
C27 C28 1.435(5) . ?
C27 C32 1.386(5) . ?
C28 C29 1.398(4) . ?
C29 H29 0.9500 . ?
C29 C30 1.381(5) . ?
C30 H30 0.9500 . ?
C30 C31 1.403(6) . ?
C31 H31 0.9500 . ?
C31 C32 1.375(6) . ?
C32 H32 0.9500 . ?
C33 C34 1.399(6) . ?
C33 C38 1.390(5) . ?
C34 C35 1.390(5) . ?
C35 H35 0.9500 . ?
C35 C36 1.379(5) . ?
C36 C37 1.421(7) . ?
C37 H37 0.9500 . ?
C37 C38 1.340(6) . ?
C38 H38 0.9500 . ?
C39 C40 1.383(5) . ?
C39 C48 1.432(4) . ?
C40 C41 1.427(4) . ?
C41 C42 1.452(5) . ?
C41 C46 1.415(5) . ?
C42 C43 1.412(5) . ?
C42 C47 1.426(5) . ?
C43 H43 0.9500 . ?
C43 C44 1.346(5) . ?
C44 H44 0.9500 . ?
C44 C45 1.384(5) . ?
C45 H45 0.9500 . ?
C45 C46 1.366(5) . ?
C46 H46 0.9500 . ?
C47 C48 1.422(4) . ?
C48 C49 1.424(5) . ?
C49 C50 1.404(5) . ?
C49 C54 1.396(5) . ?
C50 C51 1.375(5) . ?
C51 H51 0.9500 . ?
C51 C52 1.363(5) . ?
C52 H52 0.9500 . ?
C52 C53 1.404(5) . ?
C53 C54 1.377(5) . ?
C54 H54 0.9500 . ?
C55 H55A 0.9800 . ?
C55 H55B 0.9800 . ?
C55 H55C 0.9800 . ?
C56 H56A 0.9800 . ?
C56 H56B 0.9800 . ?
C56 H56C 0.9800 . ?
C57 H57A 0.9900 . ?
C57 H57B 0.9900 . ?
C57 C58 1.510(4) . ?
C58 H58A 0.9900 . ?
C58 H58B 0.9900 . ?
C58 C59 1.510(4) . ?
C59 H59A 0.9900 . ?
C59 H59B 0.9900 . ?
C59 C60 1.525(5) . ?
C60 H60A 0.9900 . ?
C60 H60B 0.9900 . ?
C60 C61 1.535(5) . ?
C61 H61A 0.9900 . ?
C61 H61B 0.9900 . ?
C61 C62 1.517(5) . ?
C62 H62A 0.9800 . ?
C62 H62B 0.9800 . ?
C62 H62C 0.9800 . ?
C63 H63A 0.9900 . ?
C63 H63B 0.9900 . ?
C63 H63C 0.9900 . ?
C63 H63D 0.9900 . ?
C63 C64 1.516(5) . ?
C63 C64A 1.592(15) . ?
C69 H69A 0.9800 . ?
C69 H69B 0.9800 . ?
C69 H69C 0.9800 . ?
C70 H70A 0.9800 . ?
C70 H70B 0.9800 . ?
C70 H70C 0.9800 . ?
C71 H71A 0.9900 . ?
C71 H71B 0.9900 . ?
C71 H71C 0.9900 . ?
C71 H71D 0.9900 . ?
C71 C72 1.497(6) . ?
C71 C72A 1.511(13) . ?
C76 H76A 0.9800 . ?
C76 H76B 0.9800 . ?
C76 H76C 0.9800 . ?
C76 H76D 0.9800 . ?
C76 H76E 0.9800 . ?
C76 H76F 0.9800 . ?
C76 C75 1.598(11) . ?
C76 C75A 1.47(3) . ?
C77 H77A 0.9800 . ?
C77 H77B 0.9800 . ?
C77 H77C 0.9800 . ?
C78 H78A 0.9800 . ?
C78 H78B 0.9800 . ?
C78 H78C 0.9800 . ?
C64 H64A 0.9900 . ?
C64 H64B 0.9900 . ?
C64 C65 1.616(9) . ?
C65 H65A 0.9900 . ?
C65 H65B 0.9900 . ?
C65 C66 1.709(7) . ?
C66 H66A 0.9900 . ?
C66 H66B 0.9900 . ?
C66 C67 1.601(7) . ?
C67 H67A 0.9900 . ?
C67 H67B 0.9900 . ?
C67 C68 1.571(7) . ?
C68 H68A 0.9800 . ?
C68 H68B 0.9800 . ?
C68 H68C 0.9800 . ?
C72 H72A 0.9900 . ?
C72 H72B 0.9900 . ?
C72 C73 1.240(9) . ?
C73 H73A 0.9900 . ?
C73 H73B 0.9900 . ?
C73 C74 1.477(10) . ?
C74 H74A 0.9900 . ?
C74 H74B 0.9900 . ?
C74 C75 1.477(12) . ?
C75 H75A 0.9900 . ?
C75 H75B 0.9900 . ?
C64A H64C 0.9900 . ?
C64A H64D 0.9900 . ?
C64A C65A 1.569(16) . ?
C65A H65C 0.9900 . ?
C65A H65D 0.9900 . ?
C65A C66A 1.490(18) . ?
C66A H66C 0.9900 . ?
C66A H66D 0.9900 . ?
C66A C67A 1.498(17) . ?
C67A H67C 0.9900 . ?
C67A H67D 0.9900 . ?
C67A C68A 1.481(16) . ?
C68A H68D 0.9800 . ?
C68A H68E 0.9800 . ?
C68A H68F 0.9800 . ?
C72A H72C 0.9900 . ?
C72A H72D 0.9900 . ?
C72A C73A 1.366(15) . ?
C73A H73C 0.9900 . ?
C73A H73D 0.9900 . ?
C73A C74A 1.424(15) . ?
C74A H74C 0.9900 . ?
C74A H74D 0.9900 . ?
C74A C75A 1.487(18) . ?
C75A H75C 0.9900 . ?
C75A H75D 0.9900 . ?
